data_7235495
loop_
_publ_author_name
'White, Nicholas G.'
'Lovett, Henry G.'
'Beer, Paul D.'

_publ_section_title
;
 Bis-triazolium containing macrocycles, pseudorotaxanes and interlocked
 structures for anion recognition
;
_journal_issue 24
_journal_name_full 'RSC Advances'
_journal_page_first 12133
_journal_paper_doi 10.1039/C4RA00615A
_journal_volume 4
_journal_year 2014
_chemical_compound_source synthesized
_chemical_formula_moiety 'C36 H44 N6 O7, 2(Cl)'
_chemical_formula_sum 'C36 H44 Cl2 N6 O7'
_chemical_formula_weight 743.69
_space_group_IT_number 15
_space_group_name_Hall '-C 2yc'
_space_group_name_H-M_alt 'C 1 2/c 1'
_symmetry_cell_setting monoclinic
_symmetry_space_group_name_Hall '-C 2yc'
_symmetry_space_group_name_H-M 'C 1 2/c 1'
_atom_sites_solution_hydrogens difmap
_atom_sites_solution_primary other
_cell_angle_alpha 90
_cell_angle_beta 102.499(10)
_cell_angle_gamma 90
_cell_formula_units_Z 8
_cell_length_a 32.984(3)
_cell_length_b 7.9218(9)
_cell_length_c 31.212(3)
_cell_measurement_reflns_used 1188
_cell_measurement_temperature 150.0
_cell_measurement_theta_max 73.9124
_cell_measurement_theta_min 3.3678
_cell_volume 7962.2(14)
_computing_cell_refinement 'CrysAlisPro (Oxford Diffraction, 2011)'
_computing_data_collection 'CrysAlisPro (Oxford Diffraction, 2011)'
_computing_data_reduction 'CrysAlisPro (Oxford Diffraction, 2011)'
_computing_publication_material 'CRYSTALS (Betteridge et al., 2003)'
_computing_structure_refinement 'CRYSTALS (Betteridge et al., 2003)'
_computing_structure_solution 'Superflip (Palatinus & Chapuis, 2007)'
_diffrn_ambient_temperature 150
_diffrn_measured_fraction_theta_full 0.996
_diffrn_measured_fraction_theta_max 0.969
_diffrn_measurement_device_type 'SuperNova, Dual, Cu at zero, Atlas'
_diffrn_measurement_method \w/2\q
_diffrn_radiation_monochromator mirror
_diffrn_radiation_type 'Cu K\a'
_diffrn_radiation_wavelength 1.54184
_diffrn_reflns_av_R_equivalents 0.103
_diffrn_reflns_limit_h_max 39
_diffrn_reflns_limit_h_min -40
_diffrn_reflns_limit_k_max 9
_diffrn_reflns_limit_k_min 0
_diffrn_reflns_limit_l_max 38
_diffrn_reflns_limit_l_min 0
_diffrn_reflns_number 17300
_diffrn_reflns_theta_full 68.893
_diffrn_reflns_theta_max 74.078
_diffrn_reflns_theta_min 3.536
_diffrn_standards_decay_% 0
_diffrn_standards_interval_count 0
_diffrn_standards_interval_time 0
_diffrn_standards_number 0
_exptl_absorpt_coefficient_mu 1.900
_exptl_absorpt_correction_T_max 1.00000
_exptl_absorpt_correction_T_min 0.57364
_exptl_absorpt_correction_type multi-scan
_exptl_absorpt_process_details
;
CrysAlisPro, Agilent Technologies,
Version 1.171.35.11 (release 16-05-2011 CrysAlis171 .NET)
(compiled May 16 2011,17:55:39)
Empirical absorption correction using spherical harmonics,
 implemented in SCALE3 ABSPACK scaling algorithm.
;
_exptl_crystal_colour colourless
_exptl_crystal_density_diffrn 1.241
_exptl_crystal_density_method 'not measured'
_exptl_crystal_description needle
_exptl_crystal_F_000 3136
_exptl_crystal_size_max 0.22
_exptl_crystal_size_mid 0.02
_exptl_crystal_size_min 0.015
_platon_squeeze_details
;
;
_refine_diff_density_max 0.97
_refine_diff_density_min -0.91
_refine_ls_extinction_method None
_refine_ls_goodness_of_fit_ref 0.9649
_refine_ls_hydrogen_treatment constr
_refine_ls_matrix_type full
_refine_ls_number_parameters 460
_refine_ls_number_reflns 5171
_refine_ls_number_restraints 0
_refine_ls_R_factor_all 0.1278
_refine_ls_R_factor_gt 0.0736
_refine_ls_shift/su_max 0.0001309
_refine_ls_shift/su_mean 0.0000150
_refine_ls_structure_factor_coef Fsqd
_refine_ls_weighting_details
;
 Method= Modified Sheldrick 
 w=1/[\s^2^(F^2^) + ( 0.08P)^2^ + 3.58P] 
 ,where P=(max(Fo^2^,0) + 2Fc^2^)/3 
;
_refine_ls_weighting_scheme calc
_refine_ls_wR_factor_all 0.2220
_refine_ls_wR_factor_gt 0.1758
_refine_ls_wR_factor_ref 0.2220
_reflns_limit_h_max 39
_reflns_limit_h_min -40
_reflns_limit_k_max 9
_reflns_limit_k_min 0
_reflns_limit_l_max 38
_reflns_limit_l_min 0
_reflns_number_gt 2919
_reflns_number_total 7825
_reflns_threshold_expression I>2.0\s(I)
_oxford_diffrn_Wilson_B_factor 3.30
_oxford_diffrn_Wilson_scale 1.81
_oxford_refine_ls_r_factor_ref 0.1278
_oxford_refine_ls_scale 0.792(4)
_oxford_reflns_number_all 5171
_oxford_reflns_threshold_expression_ref I>-3.0\s(I)
_cod_data_source_file c4ra00615a2.cif
_cod_data_source_block triazoliummacrocycle5Cl
_cod_depositor_comments
;
The following automatic conversions were performed:

data item '_atom_sites_solution_primary' value 'Other' was changed to
'other' in accordance with the
/home/saulius/struct/COD-crude-data/automatic-downloads/DataCite-retrospective/RSC/depositions/lib/dictionaries/cif_core.dic
dictionary named 'cif_core.dic' version 2.4.2 last updated on
2011-04-26.

Automatic conversion script
Id: cif_fix_values 6909 2019-04-08 15:41:33Z antanas 
;
_cod_original_cell_volume 7962.3(15)
_cod_original_sg_symbol_H-M 'C 2/c '
_cod_database_code 7235495

loop_
_symmetry_equiv_pos_as_xyz
x,y,z
-x,-y,-z
x+1/2,y+1/2,z
-x+1/2,-y+1/2,-z
x,-y,z+1/2
-x,y,-z+1/2
x+1/2,-y+1/2,z+1/2
-x+1/2,y+1/2,-z+1/2

loop_
_atom_site_label
_atom_site_type_symbol
_atom_site_fract_x
_atom_site_fract_y
_atom_site_fract_z
_atom_site_U_iso_or_equiv
_atom_site_occupancy
_atom_site_adp_type
_atom_site_refinement_flags_posn
Cl1 Cl 0.27762(5) 0.5851(2) 0.17509(6) 0.0495 1.0000 Uani .
Cl2 Cl 0.08634(11) 0.7946(4) 0.34443(10) 0.1333 1.0000 Uani .
O3 O 0.05049(12) 1.4947(6) 0.05171(15) 0.0532 1.0000 Uani .
C4 C 0.01032(19) 1.4677(10) 0.0602(2) 0.0608 1.0000 Uani .
C5 C 0.00146(19) 1.2850(10) 0.0633(2) 0.0561 1.0000 Uani .
O6 O 0.02483(12) 1.2248(6) 0.10458(14) 0.0501 1.0000 Uani .
C7 C 0.01234(18) 1.0580(9) 0.1139(2) 0.0523 1.0000 Uani .
C8 C 0.04132(17) 1.0004(9) 0.1555(2) 0.0490 1.0000 Uani .
O9 O 0.07965(12) 0.9549(6) 0.14369(14) 0.0486 1.0000 Uani .
C10 C 0.11001(18) 0.8817(8) 0.1756(2) 0.0422 1.0000 Uani .
C11 C 0.10964(19) 0.8763(8) 0.2195(2) 0.0443 1.0000 Uani .
C12 C 0.14197(17) 0.7969(8) 0.2488(2) 0.0411 1.0000 Uani .
C13 C 0.17372(17) 0.7249(8) 0.2336(2) 0.0394 1.0000 Uani .
O14 O 0.20645(12) 0.6386(6) 0.25964(14) 0.0490 1.0000 Uani .
C15 C 0.20646(18) 0.6239(9) 0.3054(2) 0.0464 1.0000 Uani .
C16 C 0.24305(17) 0.5138(8) 0.3250(2) 0.0449 1.0000 Uani .
N17 N 0.28278(14) 0.6048(7) 0.32830(17) 0.0428 1.0000 Uani .
N18 N 0.30628(15) 0.6196(7) 0.36864(17) 0.0431 1.0000 Uani .
N19 N 0.33994(14) 0.6991(7) 0.36202(17) 0.0410 1.0000 Uani .
C20 C 0.37334(19) 0.7246(10) 0.4017(2) 0.0525 1.0000 Uani .
C21 C 0.33816(18) 0.7336(8) 0.3184(2) 0.0414 1.0000 Uani .
C22 C 0.30076(18) 0.6689(8) 0.2983(2) 0.0389 1.0000 Uani .
C23 C 0.37042(17) 0.8140(8) 0.3007(2) 0.0396 1.0000 Uani .
C24 C 0.37216(18) 0.7782(8) 0.2573(2) 0.0422 1.0000 Uani .
C25 C 0.40157(17) 0.8503(8) 0.2377(2) 0.0413 1.0000 Uani .
C26 C 0.40069(18) 0.8095(9) 0.1920(2) 0.0449 1.0000 Uani .
N27 N 0.43024(15) 0.8313(7) 0.16847(19) 0.0492 1.0000 Uani .
N28 N 0.41884(15) 0.7760(8) 0.12682(19) 0.0536 1.0000 Uani .
N29 N 0.38126(14) 0.7152(7) 0.12572(18) 0.0462 1.0000 Uani .
C30 C 0.36860(18) 0.7309(8) 0.1634(2) 0.0443 1.0000 Uani .
C31 C 0.35837(19) 0.6442(9) 0.0839(2) 0.0498 1.0000 Uani .
C32 C 0.3175(2) 0.7321(9) 0.0698(2) 0.0537 1.0000 Uani .
O33 O 0.32690(12) 0.9065(6) 0.06618(15) 0.0531 1.0000 Uani .
C34 C 0.29342(19) 1.0181(9) 0.0626(2) 0.0477 1.0000 Uani .
C35 C 0.3012(2) 1.1686(9) 0.0855(2) 0.0494 1.0000 Uani .
C36 C 0.26998(19) 1.2876(9) 0.0825(2) 0.0494 1.0000 Uani .
C37 C 0.23123(18) 1.2584(9) 0.0544(2) 0.0464 1.0000 Uani .
O38 O 0.19837(13) 1.3688(6) 0.04789(15) 0.0512 1.0000 Uani .
C39 C 0.2053(2) 1.5299(9) 0.0693(2) 0.0561 1.0000 Uani .
C40 C 0.17077(19) 1.6451(9) 0.0484(2) 0.0525 1.0000 Uani .
O41 O 0.13397(13) 1.6025(6) 0.06148(14) 0.0489 1.0000 Uani .
C42 C 0.1001(2) 1.7026(10) 0.0397(2) 0.0570 1.0000 Uani .
C43 C 0.0625(2) 1.6681(10) 0.0575(2) 0.0578 1.0000 Uani .
C44 C 0.2240(2) 1.1058(10) 0.0328(2) 0.0551 1.0000 Uani .
C45 C 0.25486(19) 0.9882(9) 0.0364(2) 0.0519 1.0000 Uani .
C46 C 0.47266(19) 0.9008(11) 0.1816(2) 0.0682 1.0000 Uani .
C47 C 0.42955(18) 0.9673(8) 0.2618(2) 0.0489 1.0000 Uani .
C48 C 0.42823(18) 1.0012(8) 0.3047(2) 0.0452 1.0000 Uani .
C49 C 0.39942(17) 0.9292(9) 0.3244(2) 0.0437 1.0000 Uani .
C50 C 0.17489(18) 0.7295(8) 0.1898(2) 0.0438 1.0000 Uani .
C51 C 0.14267(17) 0.8093(8) 0.1607(2) 0.0411 1.0000 Uani .
H41 H -0.0104 1.5206 0.0368 0.0738 1.0000 Uiso R
H42 H 0.0092 1.5194 0.0885 0.0744 1.0000 Uiso R
H52 H -0.0283 1.2687 0.0603 0.0709 1.0000 Uiso R
H51 H 0.0104 1.2251 0.0399 0.0713 1.0000 Uiso R
H72 H -0.0160 1.0580 0.1173 0.0641 1.0000 Uiso R
H71 H 0.0146 0.9801 0.0903 0.0641 1.0000 Uiso R
H81 H 0.0301 0.9032 0.1681 0.0630 1.0000 Uiso R
H82 H 0.0461 1.0910 0.1773 0.0635 1.0000 Uiso R
H111 H 0.0871 0.9270 0.2291 0.0521 1.0000 Uiso R
H121 H 0.1417 0.7925 0.2790 0.0545 1.0000 Uiso R
H152 H 0.1811 0.5721 0.3100 0.0578 1.0000 Uiso R
H151 H 0.2100 0.7339 0.3190 0.0584 1.0000 Uiso R
H161 H 0.2426 0.4130 0.3059 0.0573 1.0000 Uiso R
H162 H 0.2408 0.4787 0.3547 0.0570 1.0000 Uiso R
H203 H 0.3999 0.6957 0.3955 0.0780 1.0000 Uiso R
H202 H 0.3728 0.8416 0.4103 0.0782 1.0000 Uiso R
H201 H 0.3678 0.6529 0.4249 0.0781 1.0000 Uiso R
H221 H 0.2894 0.6694 0.2681 0.0526 1.0000 Uiso R
H241 H 0.3526 0.7034 0.2415 0.0554 1.0000 Uiso R
H301 H 0.3437 0.6961 0.1690 0.0543 1.0000 Uiso R
H312 H 0.3750 0.6575 0.0620 0.0624 1.0000 Uiso R
H311 H 0.3535 0.5249 0.0888 0.0618 1.0000 Uiso R
H321 H 0.3030 0.6889 0.0413 0.0703 1.0000 Uiso R
H322 H 0.3008 0.7140 0.0913 0.0699 1.0000 Uiso R
H351 H 0.3276 1.1881 0.1029 0.0580 1.0000 Uiso R
H361 H 0.2748 1.3859 0.0995 0.0664 1.0000 Uiso R
H391 H 0.2315 1.5761 0.0656 0.0750 1.0000 Uiso R
H392 H 0.2052 1.5171 0.1004 0.0749 1.0000 Uiso R
H402 H 0.1671 1.6363 0.0167 0.0674 1.0000 Uiso R
H401 H 0.1781 1.7609 0.0581 0.0674 1.0000 Uiso R
H422 H 0.0944 1.6773 0.0083 0.0721 1.0000 Uiso R
H421 H 0.1085 1.8208 0.0445 0.0722 1.0000 Uiso R
H431 H 0.0398 1.7353 0.0406 0.0733 1.0000 Uiso R
H432 H 0.0671 1.6987 0.0884 0.0730 1.0000 Uiso R
H441 H 0.1975 1.0848 0.0149 0.0683 1.0000 Uiso R
H451 H 0.2496 0.8863 0.0216 0.0663 1.0000 Uiso R
H463 H 0.4885 0.8709 0.1599 0.0978 1.0000 Uiso R
H462 H 0.4708 1.0226 0.1833 0.0983 1.0000 Uiso R
H461 H 0.4865 0.8548 0.2098 0.0980 1.0000 Uiso R
H471 H 0.4494 1.0212 0.2489 0.0602 1.0000 Uiso R
H481 H 0.4475 1.0761 0.3204 0.0622 1.0000 Uiso R
H491 H 0.3985 0.9543 0.3539 0.0573 1.0000 Uiso R
H501 H 0.1974 0.6791 0.1798 0.0563 1.0000 Uiso R
H511 H 0.1426 0.8152 0.1304 0.0542 1.0000 Uiso R

loop_
_atom_site_aniso_label
_atom_site_aniso_U_11
_atom_site_aniso_U_22
_atom_site_aniso_U_33
_atom_site_aniso_U_23
_atom_site_aniso_U_13
_atom_site_aniso_U_12
Cl1 0.0365(8) 0.0485(10) 0.0673(11) -0.0029(9) 0.0198(8) 0.0001(8)
Cl2 0.164(3) 0.132(3) 0.123(2) -0.030(2) 0.073(2) -0.062(2)
O3 0.035(2) 0.058(3) 0.068(3) -0.002(3) 0.014(2) 0.007(2)
C4 0.037(4) 0.081(6) 0.067(5) 0.010(4) 0.017(4) 0.015(4)
C5 0.026(3) 0.083(6) 0.057(5) 0.004(4) 0.003(3) 0.001(4)
O6 0.032(2) 0.060(3) 0.055(3) -0.002(2) 0.004(2) 0.001(2)
C7 0.031(3) 0.055(5) 0.071(5) -0.004(4) 0.011(3) 0.001(3)
C8 0.033(3) 0.057(5) 0.062(5) -0.003(4) 0.021(3) 0.006(3)
O9 0.034(2) 0.057(3) 0.058(3) 0.004(2) 0.018(2) 0.005(2)
C10 0.032(3) 0.043(4) 0.058(5) -0.003(3) 0.024(3) -0.005(3)
C11 0.038(3) 0.032(4) 0.070(5) -0.005(3) 0.028(3) -0.005(3)
C12 0.026(3) 0.048(4) 0.049(4) 0.000(3) 0.008(3) 0.001(3)
C13 0.025(3) 0.042(4) 0.055(4) -0.004(3) 0.016(3) -0.001(3)
O14 0.038(2) 0.061(3) 0.053(3) -0.001(2) 0.021(2) 0.001(2)
C15 0.033(3) 0.050(4) 0.059(4) 0.000(3) 0.017(3) -0.002(3)
C16 0.039(3) 0.039(4) 0.060(4) 0.006(3) 0.016(3) -0.005(3)
N17 0.029(3) 0.048(3) 0.055(4) -0.005(3) 0.017(3) 0.005(3)
N18 0.033(3) 0.045(3) 0.052(4) -0.003(3) 0.011(3) 0.003(3)
N19 0.030(3) 0.045(3) 0.050(3) -0.003(3) 0.015(2) 0.003(3)
C20 0.041(4) 0.070(5) 0.048(4) -0.003(4) 0.013(3) 0.001(4)
C21 0.032(3) 0.037(4) 0.058(4) 0.000(3) 0.018(3) 0.007(3)
C22 0.036(3) 0.041(4) 0.043(4) 0.004(3) 0.016(3) 0.007(3)
C23 0.031(3) 0.040(4) 0.050(4) 0.000(3) 0.014(3) 0.008(3)
C24 0.029(3) 0.046(4) 0.054(4) -0.002(3) 0.013(3) 0.008(3)
C25 0.025(3) 0.041(4) 0.059(4) 0.002(3) 0.011(3) 0.004(3)
C26 0.029(3) 0.046(4) 0.065(5) 0.003(4) 0.021(3) -0.001(3)
N27 0.028(3) 0.061(4) 0.062(4) -0.003(3) 0.017(3) -0.002(3)
N28 0.035(3) 0.067(4) 0.063(4) -0.002(3) 0.020(3) -0.006(3)
N29 0.027(3) 0.053(4) 0.060(4) 0.000(3) 0.014(3) 0.001(3)
C30 0.029(3) 0.050(4) 0.061(4) 0.005(3) 0.026(3) 0.000(3)
C31 0.048(4) 0.055(5) 0.049(4) -0.009(3) 0.017(3) -0.003(4)
C32 0.049(4) 0.058(5) 0.058(5) -0.006(4) 0.022(4) -0.015(4)
O33 0.037(2) 0.061(3) 0.064(3) -0.004(2) 0.016(2) -0.004(3)
C34 0.038(4) 0.052(5) 0.061(4) -0.006(4) 0.026(3) -0.010(4)
C35 0.033(3) 0.065(5) 0.053(4) -0.004(4) 0.015(3) -0.004(4)
C36 0.045(4) 0.053(5) 0.056(4) -0.012(4) 0.023(3) -0.011(4)
C37 0.032(4) 0.057(5) 0.054(4) 0.000(4) 0.018(3) -0.007(4)
O38 0.040(2) 0.052(3) 0.064(3) -0.007(2) 0.014(2) -0.006(2)
C39 0.040(4) 0.048(5) 0.083(6) 0.001(4) 0.018(4) -0.003(4)
C40 0.046(4) 0.044(4) 0.073(5) -0.003(4) 0.023(4) -0.006(3)
O41 0.044(2) 0.052(3) 0.054(3) 0.002(2) 0.017(2) 0.000(2)
C42 0.051(4) 0.054(5) 0.065(5) 0.003(4) 0.010(4) 0.004(4)
C43 0.051(4) 0.061(5) 0.061(5) -0.007(4) 0.011(4) 0.009(4)
C44 0.040(4) 0.069(5) 0.059(5) -0.008(4) 0.015(3) -0.011(4)
C45 0.040(4) 0.055(5) 0.064(5) -0.012(4) 0.019(4) 0.000(4)
C46 0.034(4) 0.102(7) 0.073(5) -0.021(5) 0.022(4) -0.023(4)
C47 0.030(3) 0.044(4) 0.076(5) 0.007(4) 0.017(3) 0.005(3)
C48 0.031(3) 0.040(4) 0.065(5) -0.003(3) 0.012(3) 0.002(3)
C49 0.030(3) 0.050(4) 0.052(4) 0.000(3) 0.011(3) 0.005(3)
C50 0.027(3) 0.045(4) 0.064(5) 0.001(3) 0.020(3) -0.004(3)
C51 0.035(3) 0.048(4) 0.043(4) -0.002(3) 0.015(3) -0.013(3)

loop_
_atom_type_symbol
_atom_type_scat_dispersion_real
_atom_type_scat_dispersion_imag
_atom_type_scat_Cromer_Mann_a1
_atom_type_scat_Cromer_Mann_b1
_atom_type_scat_Cromer_Mann_a2
_atom_type_scat_Cromer_Mann_b2
_atom_type_scat_Cromer_Mann_a3
_atom_type_scat_Cromer_Mann_b3
_atom_type_scat_Cromer_Mann_a4
_atom_type_scat_Cromer_Mann_b4
_atom_type_scat_Cromer_Mann_c
_atom_type_scat_source
C 0.0181 0.0091 2.3100 20.8439 1.0200 10.2075 1.5886 0.5687 0.8650 51.6512 0.2156 'International Tables Vol C 4.2.6.8 and 6.1.1.4'
H 0.0000 0.0000 0.4930 10.5109 0.3229 26.1257 0.1402 3.1424 0.0408 57.7998 0.0030 'International Tables Vol C 4.2.6.8 and 6.1.1.4'
N 0.0311 0.0180 12.2126 0.0057 3.1322 9.8933 2.0125 28.9975 1.1663 0.5826 -11.5290 'International Tables Vol C 4.2.6.8 and 6.1.1.4'
O 0.0492 0.0322 3.0485 13.2771 2.2868 5.7011 1.5463 0.3239 0.8670 32.9089 0.2508 'International Tables Vol C 4.2.6.8 and 6.1.1.4'
Cl 0.3639 0.7018 11.4604 0.0104 7.1964 1.1662 6.2556 18.5194 1.6455 47.7784 -9.5574 'International Tables Vol C 4.2.6.8 and 6.1.1.4'

loop_
_geom_angle_atom_site_label_1
_geom_angle_atom_site_label_2
_geom_angle_atom_site_label_3
_geom_angle
_geom_angle_publ_flag
C4 O3 C43 111.4(5) yes
O3 C4 C5 111.3(6) yes
O3 C4 H41 109.1 no
C5 C4 H41 110.5 no
O3 C4 H42 108.8 no
C5 C4 H42 107.5 no
H41 C4 H42 109.6 no
C4 C5 O6 108.0(6) yes
C4 C5 H52 109.4 no
O6 C5 H52 112.2 no
C4 C5 H51 109.3 no
O6 C5 H51 108.9 no
H52 C5 H51 109.0 no
C5 O6 C7 111.6(5) yes
O6 C7 C8 107.3(5) yes
O6 C7 H72 110.6 no
C8 C7 H72 110.8 no
O6 C7 H71 110.8 no
C8 C7 H71 108.8 no
H72 C7 H71 108.5 no
C7 C8 O9 106.5(5) yes
C7 C8 H81 111.2 no
O9 C8 H81 109.8 no
C7 C8 H82 110.6 no
O9 C8 H82 110.2 no
H81 C8 H82 108.5 no
C8 O9 C10 117.5(5) yes
O9 C10 C11 124.9(5) yes
O9 C10 C51 115.4(6) yes
C11 C10 C51 119.8(6) yes
C10 C11 C12 119.8(6) yes
C10 C11 H111 118.5 no
C12 C11 H111 121.7 no
C11 C12 C13 119.7(6) yes
C11 C12 H121 119.9 no
C13 C12 H121 120.4 no
C12 C13 O14 124.1(6) yes
C12 C13 C50 121.6(6) yes
O14 C13 C50 114.3(5) yes
C13 O14 C15 117.3(5) yes
O14 C15 C16 106.1(5) yes
O14 C15 H152 111.5 no
C16 C15 H152 109.6 no
O14 C15 H151 109.8 no
C16 C15 H151 109.6 no
H152 C15 H151 110.1 no
C15 C16 N17 111.5(5) yes
C15 C16 H161 108.4 no
N17 C16 H161 109.3 no
C15 C16 H162 109.1 no
N17 C16 H162 108.6 no
H161 C16 H162 110.0 no
C16 N17 N18 115.7(5) yes
C16 N17 C22 131.9(6) yes
N18 N17 C22 112.3(5) yes
N17 N18 N19 103.3(5) yes
N18 N19 C20 115.4(5) yes
N18 N19 C21 112.9(5) yes
C20 N19 C21 131.6(5) yes
N19 C20 H203 110.1 no
N19 C20 H202 107.9 no
H203 C20 H202 110.9 no
N19 C20 H201 108.5 no
H203 C20 H201 109.7 no
H202 C20 H201 109.6 no
N19 C21 C22 102.8(5) yes
N19 C21 C23 125.9(6) yes
C22 C21 C23 131.2(6) yes
C21 C22 N17 108.7(6) yes
C21 C22 H221 126.2 no
N17 C22 H221 125.1 no
C21 C23 C24 118.0(6) yes
C21 C23 C49 123.7(6) yes
C24 C23 C49 118.3(6) yes
C23 C24 C25 121.8(6) yes
C23 C24 H241 118.1 no
C25 C24 H241 120.1 no
C24 C25 C26 118.4(6) yes
C24 C25 C47 118.6(6) yes
C26 C25 C47 122.9(6) yes
C25 C26 N27 129.8(6) yes
C25 C26 C30 125.8(5) yes
N27 C26 C30 104.4(6) yes
C26 N27 N28 113.6(5) yes
C26 N27 C46 130.4(6) yes
N28 N27 C46 116.0(5) yes
N27 N28 N29 102.0(5) yes
N28 N29 C30 114.4(5) yes
N28 N29 C31 117.4(5) yes
C30 N29 C31 128.2(5) yes
C26 C30 N29 105.6(5) yes
C26 C30 H301 127.4 no
N29 C30 H301 127.0 no
N29 C31 C32 109.9(5) yes
N29 C31 H312 108.9 no
C32 C31 H312 110.6 no
N29 C31 H311 107.6 no
C32 C31 H311 109.1 no
H312 C31 H311 110.7 no
C31 C32 O33 106.1(5) yes
C31 C32 H321 109.9 no
O33 C32 H321 109.9 no
C31 C32 H322 109.8 no
O33 C32 H322 111.3 no
H321 C32 H322 109.7 no
C32 O33 C34 116.0(5) yes
O33 C34 C35 116.5(6) yes
O33 C34 C45 123.5(6) yes
C35 C34 C45 120.0(7) yes
C34 C35 C36 119.8(6) yes
C34 C35 H351 119.3 no
C36 C35 H351 120.8 no
C35 C36 C37 119.6(6) yes
C35 C36 H361 119.7 no
C37 C36 H361 120.7 no
C36 C37 O38 124.8(6) yes
C36 C37 C44 119.1(7) yes
O38 C37 C44 116.0(6) yes
C37 O38 C39 117.1(5) yes
O38 C39 C40 108.1(6) yes
O38 C39 H391 109.8 no
C40 C39 H391 109.5 no
O38 C39 H392 109.6 no
C40 C39 H392 109.3 no
H391 C39 H392 110.6 no
C39 C40 O41 110.6(6) yes
C39 C40 H402 108.4 no
O41 C40 H402 110.6 no
C39 C40 H401 108.8 no
O41 C40 H401 107.9 no
H402 C40 H401 110.5 no
C40 O41 C42 111.6(5) yes
O41 C42 C43 110.6(6) yes
O41 C42 H422 109.0 no
C43 C42 H422 110.0 no
O41 C42 H421 107.1 no
C43 C42 H421 110.4 no
H422 C42 H421 109.7 no
C42 C43 O3 111.1(6) yes
C42 C43 H431 107.5 no
O3 C43 H431 107.2 no
C42 C43 H432 111.1 no
O3 C43 H432 110.1 no
H431 C43 H432 109.8 no
C37 C44 C45 120.8(6) yes
C37 C44 H441 118.9 no
C45 C44 H441 120.3 no
C34 C45 C44 120.5(7) yes
C34 C45 H451 119.7 no
C44 C45 H451 119.7 no
N27 C46 H463 109.8 no
N27 C46 H462 108.7 no
H463 C46 H462 109.3 no
N27 C46 H461 110.1 no
H463 C46 H461 108.7 no
H462 C46 H461 110.3 no
C25 C47 C48 119.7(6) yes
C25 C47 H471 120.4 no
C48 C47 H471 119.9 no
C47 C48 C49 122.0(6) yes
C47 C48 H481 118.5 no
C49 C48 H481 119.6 no
C23 C49 C48 119.5(6) yes
C23 C49 H491 119.0 no
C48 C49 H491 121.5 no
C13 C50 C51 118.6(6) yes
C13 C50 H501 120.3 no
C51 C50 H501 121.1 no
C50 C51 C10 120.6(6) yes
C50 C51 H511 120.6 no
C10 C51 H511 118.8 no

loop_
_geom_bond_atom_site_label_1
_geom_bond_atom_site_label_2
_geom_bond_distance
_geom_bond_publ_flag
O3 C4 1.422(7) yes
O3 C43 1.431(8) yes
C4 C5 1.484(10) yes
C4 H41 0.979 no
C4 H42 0.982 no
C5 O6 1.432(8) yes
C5 H52 0.974 no
C5 H51 0.970 no
O6 C7 1.433(8) yes
C7 C8 1.506(9) yes
C7 H72 0.963 no
C7 H71 0.978 no
C8 O9 1.437(6) yes
C8 H81 0.974 no
C8 H82 0.978 no
O9 C10 1.377(8) yes
C10 C11 1.376(9) yes
C10 C51 1.386(8) yes
C11 C12 1.395(8) yes
C11 H111 0.947 no
C12 C13 1.366(8) yes
C12 H121 0.946 no
C13 O14 1.384(7) yes
C13 C50 1.376(9) yes
O14 C15 1.434(7) yes
C15 C16 1.507(8) yes
C15 H152 0.968 no
C15 H151 0.965 no
C16 N17 1.480(7) yes
C16 H161 0.995 no
C16 H162 0.985 no
N17 N18 1.333(7) yes
N17 C22 1.313(7) yes
N18 N19 1.331(6) yes
N19 C20 1.482(8) yes
N19 C21 1.376(8) yes
C20 H203 0.966 no
C20 H202 0.966 no
C20 H201 0.968 no
C21 C22 1.358(8) yes
C21 C23 1.448(8) yes
C22 H221 0.936 no
C23 C24 1.399(8) yes
C23 C49 1.411(9) yes
C24 C25 1.377(8) yes
C24 H241 0.934 no
C25 C26 1.456(9) yes
C25 C47 1.406(9) yes
C26 N27 1.353(7) yes
C26 C30 1.377(9) yes
N27 N28 1.346(7) yes
N27 C46 1.477(8) yes
N28 N29 1.323(7) yes
N29 C30 1.337(8) yes
N29 C31 1.470(8) yes
C30 H301 0.917 no
C31 C32 1.496(9) yes
C31 H312 0.971 no
C31 H311 0.977 no
C32 O33 1.425(8) yes
C32 H321 0.976 no
C32 H322 0.967 no
O33 C34 1.400(8) yes
C34 C35 1.386(9) yes
C34 C45 1.375(9) yes
C35 C36 1.385(9) yes
C35 H351 0.933 no
C36 C37 1.405(9) yes
C36 H361 0.935 no
C37 O38 1.373(8) yes
C37 C44 1.379(10) yes
O38 C39 1.435(8) yes
C39 C40 1.495(9) yes
C39 H391 0.967 no
C39 H392 0.976 no
C40 O41 1.403(7) yes
C40 H402 0.974 no
C40 H401 0.980 no
O41 C42 1.418(8) yes
C42 C43 1.488(9) yes
C42 H422 0.977 no
C42 H421 0.979 no
C43 H431 0.976 no
C43 H432 0.973 no
C44 C45 1.366(9) yes
C44 H441 0.946 no
C45 H451 0.928 no
C46 H463 0.970 no
C46 H462 0.968 no
C46 H461 0.972 no
C47 C48 1.374(9) yes
C47 H471 0.942 no
C48 C49 1.364(8) yes
C48 H481 0.928 no
C49 H491 0.949 no
C50 C51 1.391(8) yes
C50 H501 0.952 no
C51 H511 0.947 no

loop_
_geom_hbond_atom_site_label_D
_geom_hbond_atom_site_label_H
_geom_hbond_atom_site_label_A
_geom_hbond_site_symmetry_A
_geom_hbond_angle_DHA
_geom_hbond_distance_DH
_geom_hbond_distance_HA
_geom_hbond_distance_DA
_geom_hbond_publ_flag
C20 H203 O6 8_545 157.8(2) 0.966 2.493 3.407(9) yes
C20 H203 O9 8_545 130.37(18) 0.966 2.438 3.151(9) yes
C20 H202 O41 8_545 171.15(19) 0.966 2.276 3.234(9) yes
C46 H463 O6 3_545 167.3(2) 0.970 2.579 3.532(9) yes
C47 H471 C46 . 122.7(2) 0.942 2.572 3.181(9) yes

loop_
_platon_squeeze_void_nr
_platon_squeeze_void_average_x
_platon_squeeze_void_average_y
_platon_squeeze_void_average_z
_platon_squeeze_void_volume
_platon_squeeze_void_count_electrons
_platon_squeeze_void_content
1 0.083 0.216 -0.032 93 24 ' '
2 0.417 0.284 0.032 92 24 ' '
3 0.583 0.717 -0.032 93 24 ' '
4 0.917 0.783 0.032 92 24 ' '
5 0.500 0.445 0.250 56 29 ' '
6 1.000 -0.055 0.250 56 29 ' '
7 0.083 0.784 0.468 93 24 ' '
8 0.583 0.284 0.468 93 24 ' '
9 0.417 0.717 0.532 92 24 ' '
10 0.917 0.217 0.532 92 24 ' '
11 0.500 0.555 0.750 56 29 ' '
12 1.000 1.055 0.750 56 29 ' '
